data_1574449
loop_
_publ_author_name
'Metherall, Jessica P.'
'Corner, Philip A.'
'McCabe, James F.'
'Probert, Michael R.'
'Hall, Michael J.'

_publ_section_title
;
 High-throughput encapsulated nanodroplet screening for accelerated
 co-crystal discovery
;
_journal_issue 22
_journal_name_full 'Chemical Science'
_journal_page_first 9843
_journal_page_last 9853
_journal_paper_doi 10.1039/D4SC07556K
_journal_volume 16
_journal_year 2025
_chemical_formula_moiety 'C8 H10 N4 O2, C8 H8 O5'
_chemical_formula_sum 'C16 H18 N4 O7'
_chemical_formula_weight 378.34
_chemical_name_systematic 'caffeine_methyl gallate'
_space_group_crystal_system monoclinic
_space_group_IT_number 14
_space_group_name_Hall '-P 2yn'
_space_group_name_H-M_alt 'P 1 21/n 1'
_atom_sites_solution_hydrogens mixed
_atom_sites_solution_primary dual
_audit_block_doi 10.5517/ccdc.csd.cc2kmbh1
_audit_creation_date 2024-07-16
_audit_creation_method
;
Olex2 1.5
(compiled 2024.02.16 svn.r378c4104 for OlexSys, GUI svn.r6928)
;
_audit_update_record
;
2024-07-18 deposited with the CCDC.	2025-04-22 downloaded from the CCDC.
;
_cell_angle_alpha 90
_cell_angle_beta 91.161(2)
_cell_angle_gamma 90
_cell_formula_units_Z 4
_cell_length_a 6.9229(2)
_cell_length_b 10.1175(3)
_cell_length_c 23.0844(7)
_cell_measurement_reflns_used 6556
_cell_measurement_temperature 150
_cell_measurement_theta_max 76.6530
_cell_measurement_theta_min 3.7950
_cell_volume 1616.56(8)
_computing_cell_refinement 'CrysAlisPro 1.171.42.63a (Rigaku OD, 2022)'
_computing_data_collection 'CrysAlisPro 1.171.42.63a (Rigaku OD, 2022)'
_computing_data_reduction 'CrysAlisPro 1.171.42.63a (Rigaku OD, 2022)'
_computing_molecular_graphics 'Olex2 1.5 (Dolomanov et al., 2009)'
_computing_publication_material 'Olex2 1.5 (Dolomanov et al., 2009)'
_computing_structure_refinement 'SHELXL 2018/3 (Sheldrick, 2015)'
_computing_structure_solution 'SHELXT 2018/2 (Sheldrick, 2018)'
_diffrn_ambient_temperature 150.00
_diffrn_detector 'Hybrid Pixel Array Detector'
_diffrn_detector_area_resol_mean 10.0000
_diffrn_detector_type 'HyPix-Arc 100'
_diffrn_measured_fraction_theta_full 0.990
_diffrn_measured_fraction_theta_max 0.990
_diffrn_measurement_details
;
List of Runs (angles in degrees, time in seconds):

  # Type    Start    End  Width  t~exp~   \w     \q     \k     \f   Frames
#--------------------------------------------------------------------------
  1  \w    -10.00  33.00   0.50    0.14    --  -45.36  38.00  60.00   86
  2  \w    -19.00  25.00   0.50    0.14    --  -45.36  38.00  30.00   88
  3  \w    -48.00 -17.00   0.50    0.56    --  -85.06  61.00 -60.00   62
  4  \w    -19.00  13.00   0.50    0.14    --  -45.36  38.00 -30.00   64
  5  \w     62.00  87.00   0.50    0.56    --  100.32  15.00 150.00   50
  6  \w    104.00 136.00   0.50    0.56    --  100.32  15.00 150.00   64
  7  \w    119.00 157.00   0.50    0.56    --  100.32  61.00 150.00   76
  8  \w    132.00 169.00   0.50    0.56    --  109.83  77.00  30.00   74
  9  \w    121.00 178.00   0.50    0.56    --  109.83  61.00-180.00  114
 10  \w    112.00 161.00   0.50    0.56    --  100.32 125.00 -90.00   98
 11  \w    138.00 163.00   0.50    0.56    --  109.83  96.00 161.00   50
 12  \w    137.00 168.00   0.50    0.56    --  100.32  96.00 161.00   62
 13  \w     44.00  70.00   0.50    0.56    --  109.83 -77.00  90.00   52
 14  \w     42.00  77.00   0.50    0.14    --   46.36 -96.00  53.00   70
 15  \w     42.00  67.00   0.50    0.56    --  109.83 -77.00-180.00   50
 16  \w     40.00  89.00   0.50    0.56    --  109.83 -95.00 -60.00   98
 17  \w     44.00  71.00   0.50    0.56    --  109.83 -96.00  53.00   54
 18  \w     64.00  92.00   0.50    0.56    --  100.32 -96.00  53.00   56
 19  \w     64.00  89.00   0.50    0.56    --  109.83 -95.00 120.00   50
 20  \w     49.00 100.00   0.50    0.56    --  100.32-125.00 150.00  102
 21  \w    -38.00  -3.00   0.50    0.14    --  -45.36  96.00 161.00   70
 22  \w    -65.00 -39.00   0.50    0.56    --  -85.06  96.00 161.00   52
 23  \w   -149.00-107.00   0.50    0.56    --  -85.06 -96.00  53.00   84
 24  \w   -153.00-118.00   0.50    0.56    --  -85.06 -77.00 -90.00   70
 25  \w   -153.00-102.00   0.50    0.56    --  -85.06 -77.00-180.00  102
;
_diffrn_measurement_device 'four-circle diffractometer'
_diffrn_measurement_device_type 'XtaLAB Synergy, Dualflex, HyPix-Arc 100'
_diffrn_measurement_method '\w scans'
_diffrn_orient_matrix_type 'CrysAlisPro convention (1999,Acta A55,543-557)'
_diffrn_orient_matrix_UB_11 0.0044253000
_diffrn_orient_matrix_UB_12 0.0423525000
_diffrn_orient_matrix_UB_13 -0.0640857000
_diffrn_orient_matrix_UB_21 -0.0799929000
_diffrn_orient_matrix_UB_22 -0.1361766000
_diffrn_orient_matrix_UB_23 -0.0182546000
_diffrn_orient_matrix_UB_31 -0.2075497000
_diffrn_orient_matrix_UB_32 0.0534181000
_diffrn_orient_matrix_UB_33 0.0042529000
_diffrn_radiation_monochromator mirror
_diffrn_radiation_probe x-ray
_diffrn_radiation_type 'Cu K\a'
_diffrn_radiation_wavelength 1.54184
_diffrn_reflns_av_R_equivalents 0.0145
_diffrn_reflns_av_unetI/netI 0.0158
_diffrn_reflns_Laue_measured_fraction_full 0.990
_diffrn_reflns_Laue_measured_fraction_max 0.990
_diffrn_reflns_limit_h_max 6
_diffrn_reflns_limit_h_min -8
_diffrn_reflns_limit_k_max 12
_diffrn_reflns_limit_k_min -9
_diffrn_reflns_limit_l_max 27
_diffrn_reflns_limit_l_min -27
_diffrn_reflns_number 8578
_diffrn_reflns_point_group_measured_fraction_full 0.990
_diffrn_reflns_point_group_measured_fraction_max 0.990
_diffrn_reflns_theta_full 66.572
_diffrn_reflns_theta_max 66.572
_diffrn_reflns_theta_min 3.831
_diffrn_source 'micro-focus sealed X-ray tube'
_diffrn_source_target Cu
_diffrn_source_type 'PhotonJet (Cu) X-ray Source'
_exptl_absorpt_coefficient_mu 1.057
_exptl_absorpt_correction_T_max 1.00000
_exptl_absorpt_correction_T_min 0.87886
_exptl_absorpt_correction_type multi-scan
_exptl_absorpt_process_details
;
CrysAlisPro 1.171.42.63a (Rigaku Oxford Diffraction, 2022)
Empirical absorption correction using spherical harmonics,
implemented in SCALE3 ABSPACK scaling algorithm.
;
_exptl_crystal_colour 'clear light colourless'
_exptl_crystal_colour_lustre clear
_exptl_crystal_colour_modifier light
_exptl_crystal_colour_primary colourless
_exptl_crystal_density_diffrn 1.555
_exptl_crystal_description block
_exptl_crystal_F_000 792
_exptl_crystal_preparation
;
Crystallised from a saturated solution of caffeine
and methyl gallate (1:1) in MeOH.
;
_exptl_crystal_recrystallization_method
'High-throughput screening via the ENaCt co-crystallisation protocol using SPT Labtech mosquito.'
_exptl_crystal_size_max 0.35
_exptl_crystal_size_mid 0.22
_exptl_crystal_size_min 0.19
_refine_diff_density_max 0.233
_refine_diff_density_min -0.228
_refine_diff_density_rms 0.043
_refine_ls_extinction_coef 0.00056(11)
_refine_ls_extinction_expression Fc^*^=kFc[1+0.001xFc^2^\l^3^/sin(2\q)]^-1/4^
_refine_ls_extinction_method 'SHELXL-2018/3 (Sheldrick 2018)'
_refine_ls_goodness_of_fit_ref 1.056
_refine_ls_hydrogen_treatment mixed
_refine_ls_matrix_type full
_refine_ls_number_parameters 258
_refine_ls_number_reflns 2833
_refine_ls_number_restraints 207
_refine_ls_restrained_S_all 1.017
_refine_ls_R_factor_all 0.0347
_refine_ls_R_factor_gt 0.0330
_refine_ls_shift/su_max 0.001
_refine_ls_shift/su_mean 0.000
_refine_ls_structure_factor_coef Fsqd
_refine_ls_weighting_details 'w=1/[\s^2^(Fo^2^)+(0.0543P)^2^+0.5547P] where P=(Fo^2^+2Fc^2^)/3'
_refine_ls_weighting_scheme calc
_refine_ls_wR_factor_gt 0.0946
_refine_ls_wR_factor_ref 0.0961
_reflns_Friedel_coverage 0.000
_reflns_number_gt 2631
_reflns_number_total 2833
_reflns_threshold_expression 'I > 2\s(I)'
_cod_data_source_file d4sc07556k2.cif
_cod_data_source_block caffeine_methylgallate
_cod_depositor_comments 'Adding full bibliography for 1574434--1574463.cif.'
_cod_database_code 1574449
_shelx_shelxl_version_number 2018/3
_chemical_oxdiff_formula 'C16 H18 O7 N4'
_shelx_space_group_comment
;
The symmetry employed for this shelxl refinement is uniquely defined
by the following loop, which should always be used as a source of
symmetry information in preference to the above space-group names.
They are only intended as comments.
;
_shelx_estimated_absorpt_t_max 0.976
_shelx_estimated_absorpt_t_min 0.620
_olex2_refinement_description
;
1. Fixed Uiso
 At 1.2 times of:
  All C(H) groups, All O(H) groups
 At 1.5 times of:
  All C(H,H,H) groups
2. Rigid body (RIGU) restrains
 All non-hydrogen atoms
 with sigma for 1-2 distances of 0.004 and sigma for 1-3 distances of 0.004
3.a Aromatic/amide H refined with riding coordinates:
 C3B(H3BA), C5A(H5A), C7B(H7B)
3.b Idealised Me refined as rotating group:
 C00O(H00A,H00B,H00C), C4A(H4AA,H4AB,H4AC), C7A(H7AA,H7AB,H7AC), C8B(H8BA,H8BB,
 H8BC)
;
_olex2_exptl_crystal_mounting_method
;
Crystal mounted using inert oil from the encapsulation
crystallisation technique onto a MiTeGen Kapton micromount.
;
_olex2_submission_original_sample_id 'caffeine_methyl gallate'
_olex2_submission_special_instructions 'No special instructions were received'
_oxdiff_exptl_absorpt_empirical_details
;
Empirical correction (ABSPACK) includes:
- Absorption correction using spherical harmonics
- Frame scaling
;
_oxdiff_exptl_absorpt_empirical_full_max 1.227
_oxdiff_exptl_absorpt_empirical_full_min 0.732

loop_
_space_group_symop_operation_xyz
'x, y, z'
'-x+1/2, y+1/2, -z+1/2'
'-x, -y, -z'
'x-1/2, -y-1/2, z-1/2'

loop_
_atom_site_label
_atom_site_type_symbol
_atom_site_fract_x
_atom_site_fract_y
_atom_site_fract_z
_atom_site_U_iso_or_equiv
_atom_site_adp_type
_atom_site_occupancy
_atom_site_site_symmetry_order
_atom_site_calc_flag
_atom_site_refinement_flags_posn
_atom_site_refinement_flags_adp
_atom_site_refinement_flags_occupancy
_atom_site_disorder_assembly
_atom_site_disorder_group
O1A O 0.05741(14) 0.33295(9) 0.68826(4) 0.0290(2) Uani 1 1 d . . . . .
O4B O 0.49320(14) 0.41083(9) 0.23922(4) 0.0252(2) Uani 1 1 d . . . . .
H4B H 0.505(2) 0.3350(19) 0.2251(7) 0.030 Uiso 1 1 d . U . . .
O1B O 0.28516(14) 0.12386(9) 0.45792(4) 0.0276(2) Uani 1 1 d . . . . .
O2A O 0.20870(13) 0.56118(10) 0.52403(4) 0.0263(2) Uani 1 1 d . . . . .
O2B O 0.35417(15) 0.61947(9) 0.41655(4) 0.0265(2) Uani 1 1 d . . . . .
H2B H 0.324(2) 0.6016(18) 0.4496(8) 0.032 Uiso 1 1 d . U . . .
O3B O 0.45456(15) 0.63502(9) 0.30534(4) 0.0270(2) Uani 1 1 d . . . . .
H3B H 0.486(2) 0.6335(18) 0.2711(8) 0.032 Uiso 1 1 d . U . . .
O5B O 0.37747(16) 0.03670(9) 0.37360(4) 0.0339(3) Uani 1 1 d . . . . .
N1A N 0.07100(15) 0.55604(11) 0.69543(4) 0.0206(2) Uani 1 1 d . . . . .
N2A N 0.15222(14) 0.81324(10) 0.59735(4) 0.0201(2) Uani 1 1 d . . . . .
N3A N 0.07950(15) 0.79677(11) 0.69140(5) 0.0215(2) Uani 1 1 d . . . . .
N4A N 0.13211(15) 0.44871(11) 0.60650(5) 0.0205(2) Uani 1 1 d . . . . .
C00O C 0.0263(2) 0.55067(14) 0.75706(6) 0.0270(3) Uani 1 1 d . . . . .
H00A H 0.051431 0.637152 0.774777 0.040 Uiso 1 1 calc R U . . .
H00B H 0.107498 0.483719 0.776204 0.040 Uiso 1 1 calc R U . . .
H00C H -0.110117 0.527540 0.761473 0.040 Uiso 1 1 calc R U . . .
C1A C 0.08451(18) 0.43991(13) 0.66515(6) 0.0208(3) Uani 1 1 d . . . . .
C1B C 0.33688(18) 0.13817(13) 0.40848(6) 0.0210(3) Uani 1 1 d . . . . .
C2A C 0.09523(16) 0.67427(13) 0.66775(5) 0.0182(3) Uani 1 1 d . . . . .
C2B C 0.36551(16) 0.26700(12) 0.37946(5) 0.0189(3) Uani 1 1 d . . . . .
C3A C 0.13942(16) 0.67979(13) 0.61004(5) 0.0185(3) Uani 1 1 d . . . . .
C3B C 0.34522(17) 0.38157(12) 0.41192(5) 0.0192(3) Uani 1 1 d . . . . .
H3BA H 0.312297 0.375853 0.451590 0.023 Uiso 1 1 calc R U . . .
C4A C 0.1915(2) 0.87320(14) 0.54141(6) 0.0272(3) Uani 1 1 d . . . . .
H4AA H 0.307265 0.832924 0.525226 0.041 Uiso 1 1 calc R U . . .
H4AB H 0.212461 0.968335 0.546461 0.041 Uiso 1 1 calc R U . . .
H4AC H 0.081088 0.858681 0.514927 0.041 Uiso 1 1 calc R U . . .
C4B C 0.37283(17) 0.50418(12) 0.38664(5) 0.0194(3) Uani 1 1 d . . . . .
C5A C 0.11468(18) 0.87661(13) 0.64694(5) 0.0221(3) Uani 1 1 d . . . . .
H5A H 0.113298 0.970230 0.650068 0.027 Uiso 1 1 calc R U . . .
C5B C 0.42447(17) 0.51340(12) 0.32805(5) 0.0194(3) Uani 1 1 d . . . . .
C6A C 0.16486(17) 0.56531(13) 0.57547(5) 0.0195(3) Uani 1 1 d . . . . .
C6B C 0.44374(17) 0.39669(13) 0.29604(5) 0.0195(3) Uani 1 1 d . . . . .
C7A C 0.1525(2) 0.32353(14) 0.57513(6) 0.0293(3) Uani 1 1 d . . . . .
H7AA H 0.289501 0.299791 0.573501 0.044 Uiso 1 1 calc R U . . .
H7AB H 0.099509 0.333347 0.535678 0.044 Uiso 1 1 calc R U . . .
H7AC H 0.082026 0.253829 0.595270 0.044 Uiso 1 1 calc R U . . .
C7B C 0.41307(17) 0.27466(12) 0.32114(5) 0.0198(3) Uani 1 1 d . . . . .
H7B H 0.424329 0.196344 0.298756 0.024 Uiso 1 1 calc R U . . .
C8B C 0.3518(3) -0.09389(14) 0.39752(7) 0.0399(4) Uani 1 1 d . . . . .
H8BA H 0.383365 -0.160321 0.368303 0.060 Uiso 1 1 calc R U . . .
H8BB H 0.217227 -0.105032 0.408975 0.060 Uiso 1 1 calc R U . . .
H8BC H 0.437358 -0.104936 0.431517 0.060 Uiso 1 1 calc R U . . .

loop_
_atom_site_aniso_label
_atom_site_aniso_U_11
_atom_site_aniso_U_22
_atom_site_aniso_U_33
_atom_site_aniso_U_23
_atom_site_aniso_U_13
_atom_site_aniso_U_12
O1A 0.0415(5) 0.0196(5) 0.0261(5) 0.0047(4) 0.0066(4) -0.0022(4)
O4B 0.0422(5) 0.0163(5) 0.0174(5) 0.0000(4) 0.0102(4) 0.0000(4)
O1B 0.0427(5) 0.0205(5) 0.0200(5) 0.0023(4) 0.0115(4) 0.0004(4)
O2A 0.0367(5) 0.0285(5) 0.0140(4) -0.0016(4) 0.0073(4) -0.0021(4)
O2B 0.0471(6) 0.0147(5) 0.0182(5) -0.0015(4) 0.0119(4) -0.0016(4)
O3B 0.0480(6) 0.0149(5) 0.0187(5) 0.0018(4) 0.0125(4) -0.0016(4)
O5B 0.0648(7) 0.0129(5) 0.0246(5) 0.0012(4) 0.0184(5) 0.0002(4)
N1A 0.0283(5) 0.0189(6) 0.0147(5) 0.0023(4) 0.0051(4) 0.0002(4)
N2A 0.0270(5) 0.0182(5) 0.0152(5) 0.0030(4) 0.0020(4) -0.0020(4)
N3A 0.0282(5) 0.0185(5) 0.0178(5) -0.0006(4) 0.0029(4) -0.0005(4)
N4A 0.0255(5) 0.0179(6) 0.0183(5) -0.0011(4) 0.0042(4) -0.0012(4)
C00O 0.0412(7) 0.0247(7) 0.0153(6) 0.0045(5) 0.0077(5) 0.0008(6)
C1A 0.0219(6) 0.0201(6) 0.0206(6) 0.0024(5) 0.0028(5) -0.0009(5)
C1B 0.0256(6) 0.0173(6) 0.0202(6) 0.0000(5) 0.0049(5) -0.0005(5)
C2A 0.0196(6) 0.0186(6) 0.0165(6) 0.0022(5) 0.0011(4) -0.0002(5)
C2B 0.0200(6) 0.0168(6) 0.0201(6) 0.0014(5) 0.0034(4) -0.0003(5)
C3A 0.0206(6) 0.0188(6) 0.0161(6) 0.0020(5) 0.0018(4) -0.0014(5)
C3B 0.0219(6) 0.0188(6) 0.0171(6) 0.0006(5) 0.0039(5) -0.0003(5)
C4A 0.0366(7) 0.0260(7) 0.0192(6) 0.0079(5) 0.0048(5) -0.0042(6)
C4B 0.0232(6) 0.0162(6) 0.0188(6) -0.0019(5) 0.0035(5) 0.0004(5)
C5A 0.0299(6) 0.0176(6) 0.0189(6) -0.0006(5) 0.0010(5) -0.0002(5)
C5B 0.0236(6) 0.0153(6) 0.0195(6) 0.0024(5) 0.0043(5) -0.0004(5)
C6A 0.0187(6) 0.0228(7) 0.0169(6) 0.0005(5) 0.0015(4) -0.0007(5)
C6B 0.0215(6) 0.0201(6) 0.0171(6) 0.0008(5) 0.0040(5) 0.0004(5)
C7A 0.0383(7) 0.0212(7) 0.0285(7) -0.0059(6) 0.0062(6) -0.0003(6)
C7B 0.0241(6) 0.0156(6) 0.0198(6) -0.0020(5) 0.0036(5) 0.0010(5)
C8B 0.0772(12) 0.0133(7) 0.0301(8) 0.0024(6) 0.0218(8) -0.0011(7)

loop_
_atom_type_symbol
_atom_type_description
_atom_type_scat_dispersion_real
_atom_type_scat_dispersion_imag
_atom_type_scat_source
C C 0.0181 0.0091 'International Tables Vol C Tables 4.2.6.8 and 6.1.1.4'
H H 0.0000 0.0000 'International Tables Vol C Tables 4.2.6.8 and 6.1.1.4'
N N 0.0311 0.0180 'International Tables Vol C Tables 4.2.6.8 and 6.1.1.4'
O O 0.0492 0.0322 'International Tables Vol C Tables 4.2.6.8 and 6.1.1.4'

loop_
_citation_id
_citation_doi
_citation_year
1 10.26434/chemrxiv-2024-40s32 2024

loop_
_geom_angle_atom_site_label_1
_geom_angle_atom_site_label_2
_geom_angle_atom_site_label_3
_geom_angle
_geom_angle_site_symmetry_1
_geom_angle_site_symmetry_3
_geom_angle_publ_flag
C6B O4B H4B 107.8(12) . . ?
C4B O2B H2B 108.2(13) . . ?
C5B O3B H3B 113.6(13) . . ?
C1B O5B C8B 116.29(10) . . ?
C1A N1A C00O 118.80(10) . . ?
C2A N1A C00O 121.13(11) . . ?
C2A N1A C1A 120.05(10) . . ?
C3A N2A C4A 127.39(11) . . ?
C5A N2A C3A 105.73(10) . . ?
C5A N2A C4A 126.85(11) . . ?
C5A N3A C2A 103.06(10) . . ?
C1A N4A C7A 116.64(11) . . ?
C6A N4A C1A 126.20(11) . . ?
C6A N4A C7A 117.15(10) . . ?
N1A C00O H00A 109.5 . . ?
N1A C00O H00B 109.5 . . ?
N1A C00O H00C 109.5 . . ?
H00A C00O H00B 109.5 . . ?
H00A C00O H00C 109.5 . . ?
H00B C00O H00C 109.5 . . ?
O1A C1A N1A 121.55(11) . . ?
O1A C1A N4A 121.23(12) . . ?
N1A C1A N4A 117.22(11) . . ?
O1B C1B O5B 123.01(12) . . ?
O1B C1B C2B 125.18(12) . . ?
O5B C1B C2B 111.81(11) . . ?
N1A C2A C3A 121.35(11) . . ?
N3A C2A N1A 126.72(11) . . ?
N3A C2A C3A 111.93(11) . . ?
C3B C2B C1B 118.34(11) . . ?
C3B C2B C7B 120.19(11) . . ?
C7B C2B C1B 121.47(11) . . ?
N2A C3A C6A 131.86(11) . . ?
C2A C3A N2A 105.14(11) . . ?
C2A C3A C6A 122.99(12) . . ?
C2B C3B H3BA 119.9 . . ?
C4B C3B C2B 120.24(11) . . ?
C4B C3B H3BA 119.9 . . ?
N2A C4A H4AA 109.5 . . ?
N2A C4A H4AB 109.5 . . ?
N2A C4A H4AC 109.5 . . ?
H4AA C4A H4AB 109.5 . . ?
H4AA C4A H4AC 109.5 . . ?
H4AB C4A H4AC 109.5 . . ?
O2B C4B C3B 122.51(11) . . ?
O2B C4B C5B 117.27(11) . . ?
C3B C4B C5B 120.22(11) . . ?
N2A C5A H5A 122.9 . . ?
N3A C5A N2A 114.14(12) . . ?
N3A C5A H5A 122.9 . . ?
O3B C5B C4B 118.38(11) . . ?
O3B C5B C6B 122.98(11) . . ?
C6B C5B C4B 118.64(11) . . ?
O2A C6A N4A 120.65(11) . . ?
O2A C6A C3A 127.24(12) . . ?
N4A C6A C3A 112.11(11) . . ?
O4B C6B C5B 116.45(11) . . ?
O4B C6B C7B 122.56(11) . . ?
C7B C6B C5B 120.99(11) . . ?
N4A C7A H7AA 109.5 . . ?
N4A C7A H7AB 109.5 . . ?
N4A C7A H7AC 109.5 . . ?
H7AA C7A H7AB 109.5 . . ?
H7AA C7A H7AC 109.5 . . ?
H7AB C7A H7AC 109.5 . . ?
C2B C7B H7B 120.1 . . ?
C6B C7B C2B 119.71(11) . . ?
C6B C7B H7B 120.1 . . ?
O5B C8B H8BA 109.5 . . ?
O5B C8B H8BB 109.5 . . ?
O5B C8B H8BC 109.5 . . ?
H8BA C8B H8BB 109.5 . . ?
H8BA C8B H8BC 109.5 . . ?
H8BB C8B H8BC 109.5 . . ?

loop_
_geom_bond_atom_site_label_1
_geom_bond_atom_site_label_2
_geom_bond_distance
_geom_bond_site_symmetry_2
_geom_bond_publ_flag
O1A C1A 1.2227(16) . ?
O4B H4B 0.839(19) . ?
O4B C6B 1.3700(15) . ?
O1B C1B 1.2118(16) . ?
O2A C6A 1.2323(16) . ?
O2B H2B 0.815(19) . ?
O2B C4B 1.3630(15) . ?
O3B H3B 0.823(19) . ?
O3B C5B 1.3552(15) . ?
O5B C1B 1.3379(16) . ?
O5B C8B 1.4444(17) . ?
N1A C00O 1.4631(16) . ?
N1A C1A 1.3713(17) . ?
N1A C2A 1.3680(16) . ?
N2A C3A 1.3847(17) . ?
N2A C4A 1.4573(16) . ?
N2A C5A 1.3420(16) . ?
N3A C2A 1.3596(17) . ?
N3A C5A 1.3324(17) . ?
N4A C1A 1.4026(17) . ?
N4A C6A 1.4011(16) . ?
N4A C7A 1.4671(17) . ?
C00O H00A 0.9800 . ?
C00O H00B 0.9800 . ?
C00O H00C 0.9800 . ?
C1B C2B 1.4807(17) . ?
C2A C3A 1.3740(17) . ?
C2B C3B 1.3889(18) . ?
C2B C7B 1.3946(18) . ?
C3A C6A 1.4196(17) . ?
C3B H3BA 0.9500 . ?
C3B C4B 1.3859(18) . ?
C4A H4AA 0.9800 . ?
C4A H4AB 0.9800 . ?
C4A H4AC 0.9800 . ?
C4B C5B 1.4090(17) . ?
C5A H5A 0.9500 . ?
C5B C6B 1.4007(18) . ?
C6B C7B 1.3820(18) . ?
C7A H7AA 0.9800 . ?
C7A H7AB 0.9800 . ?
C7A H7AC 0.9800 . ?
C7B H7B 0.9500 . ?
C8B H8BA 0.9800 . ?
C8B H8BB 0.9800 . ?
C8B H8BC 0.9800 . ?

loop_
_geom_torsion_atom_site_label_1
_geom_torsion_atom_site_label_2
_geom_torsion_atom_site_label_3
_geom_torsion_atom_site_label_4
_geom_torsion
_geom_torsion_site_symmetry_1
_geom_torsion_site_symmetry_2
_geom_torsion_site_symmetry_3
_geom_torsion_site_symmetry_4
_geom_torsion_publ_flag
O4B C6B C7B C2B 179.16(11) . . . . ?
O1B C1B C2B C3B 4.77(19) . . . . ?
O1B C1B C2B C7B -175.70(12) . . . . ?
O2B C4B C5B O3B 0.80(17) . . . . ?
O2B C4B C5B C6B -179.65(10) . . . . ?
O3B C5B C6B O4B -0.78(18) . . . . ?
O3B C5B C6B C7B 179.49(11) . . . . ?
O5B C1B C2B C3B -174.49(11) . . . . ?
O5B C1B C2B C7B 5.05(17) . . . . ?
N1A C2A C3A N2A 179.89(10) . . . . ?
N1A C2A C3A C6A -0.67(19) . . . . ?
N2A C3A C6A O2A 1.1(2) . . . . ?
N2A C3A C6A N4A -178.35(12) . . . . ?
N3A C2A C3A N2A 0.16(14) . . . . ?
N3A C2A C3A C6A 179.61(11) . . . . ?
C00O N1A C1A O1A 1.05(19) . . . . ?
C00O N1A C1A N4A -178.53(11) . . . . ?
C00O N1A C2A N3A -1.07(19) . . . . ?
C00O N1A C2A C3A 179.25(11) . . . . ?
C1A N1A C2A N3A 177.56(11) . . . . ?
C1A N1A C2A C3A -2.12(18) . . . . ?
C1A N4A C6A O2A 178.96(11) . . . . ?
C1A N4A C6A C3A -1.59(17) . . . . ?
C1B C2B C3B C4B 179.29(11) . . . . ?
C1B C2B C7B C6B -178.24(11) . . . . ?
C2A N1A C1A O1A -177.61(11) . . . . ?
C2A N1A C1A N4A 2.81(17) . . . . ?
C2A N3A C5A N2A -0.34(14) . . . . ?
C2A C3A C6A O2A -178.22(11) . . . . ?
C2A C3A C6A N4A 2.37(17) . . . . ?
C2B C3B C4B O2B 179.83(11) . . . . ?
C2B C3B C4B C5B -0.93(18) . . . . ?
C3A N2A C5A N3A 0.44(14) . . . . ?
C3B C2B C7B C6B 1.29(18) . . . . ?
C3B C4B C5B O3B -178.48(11) . . . . ?
C3B C4B C5B C6B 1.07(18) . . . . ?
C4A N2A C3A C2A -178.39(11) . . . . ?
C4A N2A C3A C6A 2.2(2) . . . . ?
C4A N2A C5A N3A 178.50(11) . . . . ?
C4B C5B C6B O4B 179.69(10) . . . . ?
C4B C5B C6B C7B -0.03(18) . . . . ?
C5A N2A C3A C2A -0.35(13) . . . . ?
C5A N2A C3A C6A -179.72(12) . . . . ?
C5A N3A C2A N1A -179.61(12) . . . . ?
C5A N3A C2A C3A 0.09(13) . . . . ?
C5B C6B C7B C2B -1.14(18) . . . . ?
C6A N4A C1A O1A 179.50(11) . . . . ?
C6A N4A C1A N1A -0.92(19) . . . . ?
C7A N4A C1A O1A -1.57(18) . . . . ?
C7A N4A C1A N1A 178.01(10) . . . . ?
C7A N4A C6A O2A 0.04(17) . . . . ?
C7A N4A C6A C3A 179.49(10) . . . . ?
C7B C2B C3B C4B -0.25(18) . . . . ?
C8B O5B C1B O1B 1.5(2) . . . . ?
C8B O5B C1B C2B -179.23(12) . . . . ?
